data_7159409
loop_
_publ_author_name
'Wang, Wei'
'Qin, Zhaoliang'
'Tan, Ze'
'Yang, Wen'

_publ_section_title
;
 Organocatalytic enantioselective cross-aldol reaction of aryl ketones
 with heteroaromatic trifluoromethyl ketone hydrates for the synthesis of
 &#x3b1;-trifluoromethyl tertiary alcohols.
;
_journal_issue 25
_journal_name_full 'Organic &amp; biomolecular chemistry'
_journal_page_first 5234
_journal_page_last 5239
_journal_paper_doi 10.1039/d3ob00619k
_journal_volume 21
_journal_year 2023
_chemical_absolute_configuration ad
_chemical_formula_moiety 'C17 H12 F3 N O2 S'
_chemical_formula_sum 'C17 H12 F3 N O2 S'
_chemical_formula_weight 351.34
_space_group_crystal_system monoclinic
_space_group_IT_number 5
_space_group_name_Hall 'C 2y'
_space_group_name_H-M_alt 'C 1 2 1'
_atom_sites_solution_hydrogens mixed
_audit_creation_date 2022-03-12
_audit_creation_method
;
Olex2 1.5
(compiled 2021.07.19 svn.r715e62df for OlexSys, GUI svn.r6380)
;
_audit_update_record
;
2023-01-11 deposited with the CCDC.	2023-06-05 downloaded from the CCDC.
;
_cell_angle_alpha 90
_cell_angle_beta 94.153(4)
_cell_angle_gamma 90
_cell_formula_units_Z 4
_cell_length_a 25.755(3)
_cell_length_b 6.9641(8)
_cell_length_c 8.7584(10)
_cell_measurement_reflns_used 9954
_cell_measurement_temperature 273.15
_cell_measurement_theta_max 28.34
_cell_measurement_theta_min 2.33
_cell_volume 1566.8(3)
_computing_molecular_graphics 'Olex2 1.5 (Dolomanov et al., 2009)'
_computing_publication_material 'Olex2 1.5 (Dolomanov et al., 2009)'
_computing_structure_refinement 'SHELXL 2018/3 (Sheldrick, 2015)'
_computing_structure_solution 'SHELXT 2014/5 (Sheldrick, 2014)'
_diffrn_ambient_temperature 273.15
_diffrn_measured_fraction_theta_full 0.998
_diffrn_measured_fraction_theta_max 0.996
_diffrn_measurement_device_type 'Bruker APEX-II CCD'
_diffrn_measurement_method '\f and \w scans'
_diffrn_radiation_type MoK\a
_diffrn_radiation_wavelength 0.71073
_diffrn_reflns_av_R_equivalents 0.0345
_diffrn_reflns_av_unetI/netI 0.0381
_diffrn_reflns_Laue_measured_fraction_full 0.998
_diffrn_reflns_Laue_measured_fraction_max 0.996
_diffrn_reflns_limit_h_max 34
_diffrn_reflns_limit_h_min -33
_diffrn_reflns_limit_k_max 9
_diffrn_reflns_limit_k_min -9
_diffrn_reflns_limit_l_max 11
_diffrn_reflns_limit_l_min -11
_diffrn_reflns_number 10899
_diffrn_reflns_point_group_measured_fraction_full 0.997
_diffrn_reflns_point_group_measured_fraction_max 0.994
_diffrn_reflns_theta_full 25.242
_diffrn_reflns_theta_max 28.338
_diffrn_reflns_theta_min 2.331
_diffrn_source_current 1.4
_diffrn_source_power 0.07
_diffrn_source_voltage 50.0
_diffrn_standards_number 0
_exptl_absorpt_coefficient_mu 0.249
_exptl_absorpt_correction_type none
_exptl_crystal_colour 'clear light colourless'
_exptl_crystal_colour_lustre clear
_exptl_crystal_colour_modifier light
_exptl_crystal_colour_primary colourless
_exptl_crystal_density_diffrn 1.489
_exptl_crystal_description block
_exptl_crystal_F_000 720
_exptl_crystal_size_max 0.35
_exptl_crystal_size_mid 0.26
_exptl_crystal_size_min 0.23
_refine_diff_density_max 0.233
_refine_diff_density_min -0.223
_refine_diff_density_rms 0.060
_refine_ls_abs_structure_details
;
 Flack x determined using 1726 quotients [(I+)-(I-)]/[(I+)+(I-)]
 (Parsons, Flack and Wagner, Acta Cryst. B69 (2013) 249-259).
;
_refine_ls_abs_structure_Flack 0.04(2)
_refine_ls_extinction_method none
_refine_ls_goodness_of_fit_ref 1.077
_refine_ls_hydrogen_treatment mixed
_refine_ls_matrix_type full
_refine_ls_number_parameters 221
_refine_ls_number_reflns 3882
_refine_ls_number_restraints 1
_refine_ls_restrained_S_all 1.077
_refine_ls_R_factor_all 0.0279
_refine_ls_R_factor_gt 0.0275
_refine_ls_shift/su_max 0.001
_refine_ls_shift/su_mean 0.000
_refine_ls_structure_factor_coef Fsqd
_refine_ls_weighting_details 'w=1/[\s^2^(Fo^2^)+(0.0337P)^2^+0.4207P] where P=(Fo^2^+2Fc^2^)/3'
_refine_ls_weighting_scheme calc
_refine_ls_wR_factor_gt 0.0699
_refine_ls_wR_factor_ref 0.0702
_reflns_Friedel_coverage 0.848
_reflns_Friedel_fraction_full 0.995
_reflns_Friedel_fraction_max 0.992
_reflns_number_gt 3820
_reflns_number_total 3882
_reflns_threshold_expression 'I > 2\s(I)'
_cod_data_source_file d3ob00619k2.cif
_cod_data_source_block 2022031101_0m
_cod_database_code 7159409
_shelx_shelxl_version_number 2018/3
_shelx_space_group_comment
;
The symmetry employed for this shelxl refinement is uniquely defined
by the following loop, which should always be used as a source of
symmetry information in preference to the above space-group names.
They are only intended as comments.
;
_shelx_estimated_absorpt_t_max 0.945
_shelx_estimated_absorpt_t_min 0.918
_olex2_refinement_description
;
1. Fixed Uiso
 At 1.2 times of:
  All C(H) groups, All C(H,H) groups
2.a Secondary CH2 refined with riding coordinates:
 C6(H6A,H6B)
2.b Aromatic/amide H refined with riding coordinates:
 C1(H1A), C2(H2), C9(H9), C10(H10), C11(H11), C13(H13), C14(H14), C16(H16),
 C17(H17)
;
_olex2_submission_special_instructions 'No special instructions were received'

loop_
_space_group_symop_operation_xyz
'x, y, z'
'-x, y, -z'
'x+1/2, y+1/2, z'
'-x+1/2, y+1/2, -z'

loop_
_atom_site_label
_atom_site_type_symbol
_atom_site_fract_x
_atom_site_fract_y
_atom_site_fract_z
_atom_site_U_iso_or_equiv
_atom_site_adp_type
_atom_site_occupancy
_atom_site_site_symmetry_order
_atom_site_calc_flag
_atom_site_refinement_flags_posn
_atom_site_refinement_flags_adp
_atom_site_refinement_flags_occupancy
_atom_site_disorder_assembly
_atom_site_disorder_group
S1 S 0.33188(2) 0.84708(6) 0.81823(4) 0.02804(11) Uani 1 1 d . . . . .
F1 F 0.33398(5) 0.2821(2) 1.10734(14) 0.0433(3) Uani 1 1 d . . . . .
F2 F 0.29793(4) 0.27809(17) 0.87799(13) 0.0323(2) Uani 1 1 d . . . . .
F3 F 0.28581(5) 0.51790(19) 1.02579(14) 0.0393(3) Uani 1 1 d . . . . .
O1 O 0.38862(6) 0.6058(2) 1.04986(14) 0.0312(3) Uani 1 1 d . . . . .
O2 O 0.46736(6) 0.5882(2) 0.84853(18) 0.0394(3) Uani 1 1 d . . . . .
N1 N 0.35159(6) 0.5538(2) 0.64823(16) 0.0228(3) Uani 1 1 d . . . . .
C1 C 0.29589(7) 1.0134(3) 0.3801(2) 0.0319(4) Uani 1 1 d . . . . .
H1A H 0.282850 1.116419 0.321703 0.038 Uiso 1 1 calc R U . . .
C2 C 0.30121(7) 1.0298(3) 0.5378(2) 0.0300(4) Uani 1 1 d . . . . .
H2 H 0.292243 1.142487 0.586412 0.036 Uiso 1 1 calc R U . . .
C3 C 0.32042(6) 0.8721(3) 0.62116(18) 0.0232(3) Uani 1 1 d . . . . .
C4 C 0.35236(6) 0.6121(2) 0.78812(18) 0.0217(3) Uani 1 1 d . . . . .
C5 C 0.36937(7) 0.4894(3) 0.92619(18) 0.0239(3) Uani 1 1 d . . . . .
C6 C 0.40771(6) 0.3343(3) 0.88404(18) 0.0255(3) Uani 1 1 d . . . . .
H6A H 0.415541 0.251829 0.971946 0.031 Uiso 1 1 calc R U . . .
H6B H 0.391628 0.255928 0.802144 0.031 Uiso 1 1 calc R U . . .
C7 C 0.45793(7) 0.4181(3) 0.8333(2) 0.0272(3) Uani 1 1 d . . . . .
C8 C 0.49502(7) 0.2854(3) 0.7645(2) 0.0282(4) Uani 1 1 d . . . . .
C9 C 0.53480(7) 0.3627(3) 0.6834(2) 0.0317(4) Uani 1 1 d . . . . .
H9 H 0.538321 0.495285 0.676510 0.038 Uiso 1 1 calc R U . . .
C10 C 0.56907(8) 0.2441(3) 0.6132(3) 0.0385(5) Uani 1 1 d . . . . .
H10 H 0.594844 0.296209 0.556683 0.046 Uiso 1 1 calc R U . . .
C11 C 0.56454(9) 0.0480(4) 0.6280(4) 0.0520(6) Uani 1 1 d . . . . .
H11 H 0.587425 -0.032357 0.581071 0.062 Uiso 1 1 calc R U . . .
C12 C 0.33355(6) 0.6999(2) 0.54940(18) 0.0217(3) Uani 1 1 d . . . . .
C13 C 0.32848(7) 0.6871(3) 0.3898(2) 0.0284(3) Uani 1 1 d . . . . .
H13 H 0.337505 0.575035 0.340359 0.034 Uiso 1 1 calc R U . . .
C14 C 0.30981(7) 0.8443(4) 0.30700(18) 0.0319(4) Uani 1 1 d . . . . .
H14 H 0.306406 0.837711 0.200691 0.038 Uiso 1 1 calc R U . . .
C15 C 0.32114(7) 0.3909(3) 0.9851(2) 0.0283(4) Uani 1 1 d . . . . .
C16 C 0.52618(10) -0.0309(3) 0.7123(4) 0.0595(8) Uani 1 1 d . . . . .
H16 H 0.524152 -0.163390 0.724031 0.071 Uiso 1 1 calc R U . . .
C17 C 0.49090(8) 0.0875(3) 0.7789(3) 0.0424(5) Uani 1 1 d . . . . .
H17 H 0.464600 0.034618 0.832957 0.051 Uiso 1 1 calc R U . . .
H1 H 0.4175(11) 0.635(4) 1.033(3) 0.044(8) Uiso 1 1 d . . . . .

loop_
_atom_site_aniso_label
_atom_site_aniso_U_11
_atom_site_aniso_U_22
_atom_site_aniso_U_33
_atom_site_aniso_U_23
_atom_site_aniso_U_13
_atom_site_aniso_U_12
S1 0.0442(2) 0.01987(18) 0.02073(17) -0.00178(16) 0.00691(15) 0.00600(18)
F1 0.0483(7) 0.0490(7) 0.0333(6) 0.0191(5) 0.0075(5) -0.0020(6)
F2 0.0315(5) 0.0284(5) 0.0375(6) -0.0012(5) 0.0054(4) -0.0041(4)
F3 0.0421(6) 0.0350(6) 0.0434(6) -0.0007(5) 0.0211(5) 0.0044(5)
O1 0.0408(8) 0.0312(7) 0.0213(6) -0.0032(5) -0.0008(5) -0.0030(6)
O2 0.0393(7) 0.0283(7) 0.0513(9) -0.0059(7) 0.0085(6) -0.0079(6)
N1 0.0274(6) 0.0199(6) 0.0213(6) -0.0007(5) 0.0042(5) -0.0001(5)
C1 0.0285(9) 0.0367(10) 0.0311(9) 0.0145(8) 0.0054(7) 0.0050(7)
C2 0.0319(9) 0.0276(9) 0.0316(9) 0.0049(7) 0.0099(7) 0.0085(7)
C3 0.0244(7) 0.0242(9) 0.0217(6) 0.0000(6) 0.0055(5) 0.0018(6)
C4 0.0255(7) 0.0182(7) 0.0218(7) -0.0001(6) 0.0043(6) 0.0006(6)
C5 0.0298(8) 0.0215(7) 0.0204(7) 0.0000(6) 0.0021(6) -0.0006(6)
C6 0.0273(7) 0.0214(7) 0.0279(7) 0.0026(7) 0.0016(6) -0.0001(7)
C7 0.0274(8) 0.0257(8) 0.0279(8) 0.0030(7) -0.0017(6) -0.0015(7)
C8 0.0223(8) 0.0287(8) 0.0331(9) 0.0026(7) -0.0022(6) 0.0000(6)
C9 0.0270(8) 0.0311(9) 0.0366(8) 0.0009(8) -0.0010(6) -0.0046(7)
C10 0.0239(8) 0.0435(12) 0.0485(12) -0.0010(9) 0.0048(8) -0.0020(8)
C11 0.0326(10) 0.0411(12) 0.0844(18) -0.0045(13) 0.0185(11) 0.0073(9)
C12 0.0224(7) 0.0224(7) 0.0207(7) 0.0002(6) 0.0040(5) -0.0010(6)
C13 0.0309(8) 0.0325(9) 0.0221(8) -0.0010(7) 0.0039(6) -0.0009(7)
C14 0.0304(8) 0.0435(9) 0.0220(7) 0.0058(9) 0.0024(6) 0.0002(9)
C15 0.0336(8) 0.0268(10) 0.0251(7) 0.0028(6) 0.0074(6) 0.0018(6)
C16 0.0422(12) 0.0291(11) 0.110(2) 0.0039(13) 0.0252(14) 0.0084(9)
C17 0.0335(10) 0.0299(10) 0.0654(14) 0.0080(10) 0.0144(9) 0.0029(8)

loop_
_atom_type_symbol
_atom_type_description
_atom_type_scat_dispersion_real
_atom_type_scat_dispersion_imag
_atom_type_scat_source
C C 0.0033 0.0016 'International Tables Vol C Tables 4.2.6.8 and 6.1.1.4'
H H 0.0000 0.0000 'International Tables Vol C Tables 4.2.6.8 and 6.1.1.4'
F F 0.0171 0.0103 'International Tables Vol C Tables 4.2.6.8 and 6.1.1.4'
N N 0.0061 0.0033 'International Tables Vol C Tables 4.2.6.8 and 6.1.1.4'
O O 0.0106 0.0060 'International Tables Vol C Tables 4.2.6.8 and 6.1.1.4'
S S 0.1246 0.1234 'International Tables Vol C Tables 4.2.6.8 and 6.1.1.4'

loop_
_geom_angle_atom_site_label_1
_geom_angle_atom_site_label_2
_geom_angle_atom_site_label_3
_geom_angle
_geom_angle_site_symmetry_1
_geom_angle_site_symmetry_3
_geom_angle_publ_flag
C3 S1 C4 88.59(8) . . ?
C5 O1 H1 107(2) . . ?
C4 N1 C12 109.98(14) . . ?
C2 C1 H1A 119.4 . . ?
C2 C1 C14 121.11(17) . . ?
C14 C1 H1A 119.4 . . ?
C1 C2 H2 121.1 . . ?
C1 C2 C3 117.72(17) . . ?
C3 C2 H2 121.1 . . ?
C2 C3 S1 128.98(14) . . ?
C2 C3 C12 121.80(15) . . ?
C12 C3 S1 109.22(12) . . ?
N1 C4 S1 117.05(13) . . ?
N1 C4 C5 124.25(15) . . ?
C5 C4 S1 118.69(12) . . ?
O1 C5 C4 110.63(14) . . ?
O1 C5 C6 113.20(14) . . ?
O1 C5 C15 104.20(14) . . ?
C4 C5 C6 111.09(14) . . ?
C4 C5 C15 108.90(14) . . ?
C6 C5 C15 108.50(14) . . ?
C5 C6 H6A 109.1 . . ?
C5 C6 H6B 109.1 . . ?
H6A C6 H6B 107.9 . . ?
C7 C6 C5 112.29(15) . . ?
C7 C6 H6A 109.1 . . ?
C7 C6 H6B 109.1 . . ?
O2 C7 C6 120.79(17) . . ?
O2 C7 C8 121.41(17) . . ?
C8 C7 C6 117.80(16) . . ?
C9 C8 C7 118.85(18) . . ?
C17 C8 C7 121.62(18) . . ?
C17 C8 C9 119.52(19) . . ?
C8 C9 H9 119.7 . . ?
C10 C9 C8 120.7(2) . . ?
C10 C9 H9 119.7 . . ?
C9 C10 H10 120.4 . . ?
C11 C10 C9 119.2(2) . . ?
C11 C10 H10 120.4 . . ?
C10 C11 H11 119.6 . . ?
C10 C11 C16 120.7(2) . . ?
C16 C11 H11 119.6 . . ?
N1 C12 C3 115.16(14) . . ?
N1 C12 C13 125.29(16) . . ?
C13 C12 C3 119.55(16) . . ?
C12 C13 H13 120.7 . . ?
C14 C13 C12 118.60(17) . . ?
C14 C13 H13 120.7 . . ?
C1 C14 H14 119.4 . . ?
C13 C14 C1 121.20(16) . . ?
C13 C14 H14 119.4 . . ?
F1 C15 F3 107.21(15) . . ?
F1 C15 C5 111.26(15) . . ?
F2 C15 F1 107.64(15) . . ?
F2 C15 F3 107.39(15) . . ?
F2 C15 C5 111.02(14) . . ?
F3 C15 C5 112.09(14) . . ?
C11 C16 H16 120.0 . . ?
C17 C16 C11 120.1(2) . . ?
C17 C16 H16 120.0 . . ?
C8 C17 H17 120.2 . . ?
C16 C17 C8 119.7(2) . . ?
C16 C17 H17 120.2 . . ?

loop_
_geom_bond_atom_site_label_1
_geom_bond_atom_site_label_2
_geom_bond_distance
_geom_bond_site_symmetry_2
_geom_bond_publ_flag
S1 C3 1.7387(17) . ?
S1 C4 1.7452(17) . ?
F1 C15 1.334(2) . ?
F2 C15 1.332(2) . ?
F3 C15 1.336(2) . ?
O1 C5 1.414(2) . ?
O1 H1 0.80(3) . ?
O2 C7 1.215(2) . ?
N1 C4 1.290(2) . ?
N1 C12 1.393(2) . ?
C1 H1A 0.9300 . ?
C1 C2 1.382(3) . ?
C1 C14 1.400(3) . ?
C2 H2 0.9300 . ?
C2 C3 1.390(2) . ?
C3 C12 1.407(2) . ?
C4 C5 1.519(2) . ?
C5 C6 1.527(2) . ?
C5 C15 1.540(2) . ?
C6 H6A 0.9700 . ?
C6 H6B 0.9700 . ?
C6 C7 1.515(2) . ?
C7 C8 1.488(3) . ?
C8 C9 1.396(3) . ?
C8 C17 1.389(3) . ?
C9 H9 0.9300 . ?
C9 C10 1.385(3) . ?
C10 H10 0.9300 . ?
C10 C11 1.377(4) . ?
C11 H11 0.9300 . ?
C11 C16 1.389(4) . ?
C12 C13 1.398(2) . ?
C13 H13 0.9300 . ?
C13 C14 1.380(3) . ?
C14 H14 0.9300 . ?
C16 H16 0.9300 . ?
C16 C17 1.387(3) . ?
C17 H17 0.9300 . ?

loop_
_geom_torsion_atom_site_label_1
_geom_torsion_atom_site_label_2
_geom_torsion_atom_site_label_3
_geom_torsion_atom_site_label_4
_geom_torsion
_geom_torsion_site_symmetry_1
_geom_torsion_site_symmetry_2
_geom_torsion_site_symmetry_3
_geom_torsion_site_symmetry_4
_geom_torsion_publ_flag
S1 C3 C12 N1 0.50(18) . . . . ?
S1 C3 C12 C13 -178.79(13) . . . . ?
S1 C4 C5 O1 -27.31(19) . . . . ?
S1 C4 C5 C6 -153.91(12) . . . . ?
S1 C4 C5 C15 86.64(16) . . . . ?
O1 C5 C6 C7 -61.54(18) . . . . ?
O1 C5 C15 F1 -61.48(18) . . . . ?
O1 C5 C15 F2 178.66(14) . . . . ?
O1 C5 C15 F3 58.56(18) . . . . ?
O2 C7 C8 C9 -15.5(3) . . . . ?
O2 C7 C8 C17 164.6(2) . . . . ?
N1 C4 C5 O1 153.23(16) . . . . ?
N1 C4 C5 C6 26.6(2) . . . . ?
N1 C4 C5 C15 -92.82(19) . . . . ?
N1 C12 C13 C14 179.78(16) . . . . ?
C1 C2 C3 S1 179.67(15) . . . . ?
C1 C2 C3 C12 -0.8(3) . . . . ?
C2 C1 C14 C13 1.1(3) . . . . ?
C2 C3 C12 N1 -179.13(16) . . . . ?
C2 C3 C12 C13 1.6(2) . . . . ?
C3 S1 C4 N1 0.35(14) . . . . ?
C3 S1 C4 C5 -179.15(14) . . . . ?
C3 C12 C13 C14 -1.0(2) . . . . ?
C4 S1 C3 C2 179.15(17) . . . . ?
C4 S1 C3 C12 -0.44(12) . . . . ?
C4 N1 C12 C3 -0.3(2) . . . . ?
C4 N1 C12 C13 178.99(16) . . . . ?
C4 C5 C6 C7 63.63(18) . . . . ?
C4 C5 C15 F1 -179.57(15) . . . . ?
C4 C5 C15 F2 60.58(18) . . . . ?
C4 C5 C15 F3 -59.52(18) . . . . ?
C5 C6 C7 O2 9.9(2) . . . . ?
C5 C6 C7 C8 -170.03(15) . . . . ?
C6 C5 C15 F1 59.39(18) . . . . ?
C6 C5 C15 F2 -60.46(17) . . . . ?
C6 C5 C15 F3 179.44(14) . . . . ?
C6 C7 C8 C9 164.44(16) . . . . ?
C6 C7 C8 C17 -15.4(3) . . . . ?
C7 C8 C9 C10 -177.79(18) . . . . ?
C7 C8 C17 C16 179.7(2) . . . . ?
C8 C9 C10 C11 -2.0(3) . . . . ?
C9 C8 C17 C16 -0.2(4) . . . . ?
C9 C10 C11 C16 0.0(4) . . . . ?
C10 C11 C16 C17 1.9(5) . . . . ?
C11 C16 C17 C8 -1.8(5) . . . . ?
C12 N1 C4 S1 -0.12(18) . . . . ?
C12 N1 C4 C5 179.35(15) . . . . ?
C12 C13 C14 C1 -0.3(3) . . . . ?
C14 C1 C2 C3 -0.5(3) . . . . ?
C15 C5 C6 C7 -176.69(14) . . . . ?
C17 C8 C9 C10 2.1(3) . . . . ?
